data_1512858
loop_
_publ_author_name
'Stephanie Jones'
'Jose M. Vargas'
'Steven Pellizzeri'
'Charles J. O-Connor'
'Jon Zubieta'

_publ_section_title
;
 Solid state coordination chemistry: Structural consequences of varying
 diphosphonate tether length and fluoride incorporation in the
 copper-bisterpy/oxomolybdenum/organodiphosphonate system (bisterpy =
 2,2':4',4":2',2"'-quarterpyridyl-6',6'-di-2-pyridine)
;
_journal_name_full
;
Inorganica Chimica Acta
;
_journal_page_first 44
_journal_page_last 57
_journal_paper_doi 10.1016/j.ica.2012.10.023
_journal_volume 395
_journal_year 2013
_chemical_formula_moiety 'C17 H17 Cu F3 Mo N3 O6 P'
_chemical_formula_sum 'C17 H17 Cu F3 Mo N3 O6 P'
_chemical_formula_weight 606.79
_space_group_IT_number 2
_symmetry_cell_setting triclinic
_symmetry_space_group_name_Hall '-P 1'
_symmetry_space_group_name_H-M 'P -1'
_atom_sites_solution_hydrogens geom
_atom_sites_solution_primary direct
_atom_sites_solution_secondary difmap
_cell_angle_alpha 98.2060(10)
_cell_angle_beta 93.6320(10)
_cell_angle_gamma 112.9910(10)
_cell_formula_units_Z 2
_cell_length_a 8.4284(6)
_cell_length_b 9.8064(7)
_cell_length_c 13.2542(10)
_cell_measurement_reflns_used 5367
_cell_measurement_temperature 90(2)
_cell_measurement_theta_max 28.29
_cell_measurement_theta_min 2.53
_cell_volume 989.58(12)
_computing_cell_refinement 'Bruker SMART (Bruker, 2002)'
_computing_data_collection 'Bruker SMART (Bruker, 2002)'
_computing_data_reduction 'Bruker SAINT (Bruker, 2002)'
_computing_molecular_graphics 'CrystalMaker (Palmer, 2006)'
_computing_publication_material 'Bruker SHELXTL (Bruker, 2002)'
_computing_structure_refinement 'SHELXL-97 (Sheldrick, 1997)'
_computing_structure_solution 'SHELXS-97 (Sheldrick, 1997)'
_diffrn_ambient_temperature 90(2)
_diffrn_detector_area_resol_mean 512
_diffrn_measured_fraction_theta_full 0.994
_diffrn_measured_fraction_theta_max 0.994
_diffrn_measurement_device_type 'Bruker APEX CCD area detector'
_diffrn_measurement_method 'Phi and omega scans'
_diffrn_radiation_monochromator graphite
_diffrn_radiation_probe x-ray
_diffrn_radiation_type MoK\a
_diffrn_radiation_wavelength 0.71073
_diffrn_reflns_av_R_equivalents 0.0200
_diffrn_reflns_av_sigmaI/netI 0.0288
_diffrn_reflns_limit_h_max 11
_diffrn_reflns_limit_h_min -11
_diffrn_reflns_limit_k_max 12
_diffrn_reflns_limit_k_min -12
_diffrn_reflns_limit_l_max 17
_diffrn_reflns_limit_l_min -17
_diffrn_reflns_number 10264
_diffrn_reflns_theta_full 28.07
_diffrn_reflns_theta_max 28.07
_diffrn_reflns_theta_min 2.29
_diffrn_source 'fine-focus sealed tube'
_diffrn_standards_decay_% 0.001
_exptl_absorpt_coefficient_mu 1.860
_exptl_absorpt_correction_T_max 0.7306
_exptl_absorpt_correction_T_min 0.4949
_exptl_absorpt_correction_type multi-scan
_exptl_absorpt_process_details 'SADABS SHELXL-97 (Sheldrick, 1997)'
_exptl_crystal_colour green
_exptl_crystal_density_diffrn 2.036
_exptl_crystal_density_method 'not measured'
_exptl_crystal_description block
_exptl_crystal_F_000 602
_exptl_crystal_size_max 0.44
_exptl_crystal_size_mid 0.22
_exptl_crystal_size_min 0.18
_refine_diff_density_max 1.084
_refine_diff_density_min -0.759
_refine_diff_density_rms 0.114
_refine_ls_extinction_method none
_refine_ls_goodness_of_fit_ref 1.046
_refine_ls_hydrogen_treatment mixed
_refine_ls_matrix_type full
_refine_ls_number_parameters 303
_refine_ls_number_reflns 4766
_refine_ls_number_restraints 0
_refine_ls_restrained_S_all 1.046
_refine_ls_R_factor_all 0.0335
_refine_ls_R_factor_gt 0.0301
_refine_ls_shift/su_max 0.001
_refine_ls_shift/su_mean 0.000
_refine_ls_structure_factor_coef Fsqd
_refine_ls_weighting_details 'calc w=1/[\s^2^(Fo^2^)+(0.0453P)^2^+0.8708P] where P=(Fo^2^+2Fc^2^)/3'
_refine_ls_weighting_scheme calc
_refine_ls_wR_factor_gt 0.0773
_refine_ls_wR_factor_ref 0.0795
_reflns_number_gt 4355
_reflns_number_total 4766
_reflns_threshold_expression >2sigma(I)
_cod_data_source_file ICA-2013-395-44-57-6.cif
_cod_data_source_block compound-6
_cod_original_sg_symbol_Hall -P1
_cod_original_sg_symbol_H-M P-1
_cod_database_code 1512858

loop_
_symmetry_equiv_pos_as_xyz
'x, y, z'
'-x, -y, -z'

loop_
_atom_site_label
_atom_site_type_symbol
_atom_site_fract_x
_atom_site_fract_y
_atom_site_fract_z
_atom_site_U_iso_or_equiv
_atom_site_adp_type
_atom_site_occupancy
_atom_site_symmetry_multiplicity
_atom_site_calc_flag
_atom_site_refinement_flags
_atom_site_disorder_assembly
_atom_site_disorder_group
Mo1 Mo 0.14544(2) 0.07262(2) 0.299276(15) 0.01393(7) Uani 1 1 d . . .
Cu1 Cu 0.12967(4) 0.46098(3) 0.24891(2) 0.01457(8) Uani 1 1 d . . .
P1 P -0.05978(8) 0.15206(6) 0.08983(5) 0.01265(12) Uani 1 1 d . . .
F1 F -0.08584(19) 0.05717(17) 0.32193(12) 0.0208(3) Uani 1 1 d . . .
F2 F 0.36056(19) 0.13049(18) 0.24473(13) 0.0262(4) Uani 1 1 d . . .
F3 F 0.19329(19) 0.29480(15) 0.31558(11) 0.0181(3) Uani 1 1 d . A .
O1 O 0.2211(3) 0.0954(2) 0.42406(14) 0.0257(4) Uani 1 1 d . . .
O2 O 0.0805(2) -0.1179(2) 0.25676(14) 0.0205(4) Uani 1 1 d . . .
O3 O 0.0504(2) 0.08139(19) 0.13813(13) 0.0156(3) Uani 1 1 d . A .
O4 O -0.0102(2) 0.1749(2) -0.02112(14) 0.0189(4) Uani 1 1 d . A .
O5 O -0.0374(2) 0.30477(18) 0.14452(13) 0.0162(3) Uani 1 1 d . A .
O90A O 0.1330(8) 0.6358(8) 0.1249(7) 0.059(3) Uani 0.554(16) 1 d P A 1
O90B O 0.1024(12) 0.5602(15) 0.0438(13) 0.095(6) Uani 0.446(16) 1 d P A 2
N1 N 0.3698(3) 0.5124(2) 0.19963(16) 0.0162(4) Uani 1 1 d . A .
N2 N 0.2632(3) 0.6517(2) 0.33876(15) 0.0145(4) Uani 1 1 d . A .
N3 N -0.0581(3) 0.4818(2) 0.33152(15) 0.0141(4) Uani 1 1 d . A .
C1 C 0.4172(3) 0.4261(3) 0.1311(2) 0.0212(5) Uani 1 1 d . . .
H1 H 0.3339 0.3328 0.0982 0.025 Uiso 1 1 calc R A .
C2 C 0.5855(3) 0.4702(3) 0.1072(2) 0.0217(5) Uani 1 1 d . A .
H2 H 0.6146 0.4069 0.0599 0.026 Uiso 1 1 calc R . .
C3 C 0.7094(3) 0.6090(3) 0.1544(2) 0.0204(5) Uani 1 1 d . . .
H3 H 0.8223 0.6421 0.1378 0.025 Uiso 1 1 calc R A .
C4 C 0.6631(3) 0.6990(3) 0.22747(19) 0.0183(5) Uani 1 1 d . A .
H4 H 0.7449 0.7923 0.2614 0.022 Uiso 1 1 calc R . .
C5 C 0.4933(3) 0.6469(3) 0.24849(19) 0.0154(4) Uani 1 1 d . . .
C6 C 0.4300(3) 0.7284(3) 0.32814(18) 0.0143(4) Uani 1 1 d . A .
C7 C 0.5274(3) 0.8674(3) 0.38996(18) 0.0151(4) Uani 1 1 d . . .
H7 H 0.6427 0.9212 0.3815 0.018 Uiso 1 1 calc R A .
C8 C 0.4497(3) 0.9258(2) 0.46555(17) 0.0125(4) Uani 1 1 d . . .
C9 C 0.2759(3) 0.8424(2) 0.47468(18) 0.0130(4) Uani 1 1 d . . .
H9 H 0.2215 0.8771 0.5249 0.016 Uiso 1 1 calc R A .
C10 C 0.1854(3) 0.7068(3) 0.40747(18) 0.0129(4) Uani 1 1 d . A .
C11 C -0.0009(3) 0.6094(2) 0.40347(18) 0.0135(4) Uani 1 1 d . . .
C12 C -0.1092(3) 0.6457(3) 0.4654(2) 0.0186(5) Uani 1 1 d . A .
H12 H -0.0664 0.7342 0.5140 0.022 Uiso 1 1 calc R . .
C13 C -0.2831(3) 0.5477(3) 0.4538(2) 0.0218(5) Uani 1 1 d . . .
H13 H -0.3591 0.5697 0.4945 0.026 Uiso 1 1 calc R A .
C14 C -0.3422(3) 0.4159(3) 0.3805(2) 0.0201(5) Uani 1 1 d . A .
H14 H -0.4582 0.3485 0.3714 0.024 Uiso 1 1 calc R . .
C15 C -0.2256(3) 0.3871(3) 0.32142(19) 0.0180(5) Uani 1 1 d . . .
H15 H -0.2650 0.2986 0.2729 0.022 Uiso 1 1 calc R A .
C16 C -0.2824(3) 0.0208(3) 0.0736(2) 0.0182(5) Uani 1 1 d . A .
H16A H -0.2897 -0.0771 0.0414 0.022 Uiso 1 1 calc R . .
H16B H -0.3194 0.0116 0.1410 0.022 Uiso 1 1 calc R . .
C17 C -0.4084(3) 0.0614(3) 0.0097(2) 0.0224(5) Uani 1 1 d . . .
H17A H -0.4112 0.1540 0.0451 0.027 Uiso 1 1 calc R A .
H17B H -0.3668 0.0794 -0.0558 0.027 Uiso 1 1 calc R . .
H4' H -0.033(7) 0.108(6) -0.051(4) 0.09(2) Uiso 1 1 d . . .

loop_
_atom_site_aniso_label
_atom_site_aniso_U_11
_atom_site_aniso_U_22
_atom_site_aniso_U_33
_atom_site_aniso_U_23
_atom_site_aniso_U_13
_atom_site_aniso_U_12
Mo1 0.01339(11) 0.01208(11) 0.01363(11) -0.00151(7) -0.00106(7) 0.00403(8)
Cu1 0.01123(14) 0.00744(14) 0.01884(15) -0.00479(11) 0.00299(11) -0.00050(11)
P1 0.0122(3) 0.0089(3) 0.0127(3) -0.0024(2) -0.0004(2) 0.0016(2)
F1 0.0162(7) 0.0183(7) 0.0241(8) -0.0001(6) 0.0078(6) 0.0034(6)
F2 0.0123(7) 0.0261(8) 0.0329(9) -0.0082(7) 0.0012(6) 0.0051(6)
F3 0.0188(7) 0.0118(7) 0.0188(7) -0.0011(5) -0.0001(6) 0.0026(6)
O1 0.0392(11) 0.0212(9) 0.0185(9) -0.0020(7) -0.0059(8) 0.0175(9)
O2 0.0241(9) 0.0120(8) 0.0236(9) -0.0004(7) -0.0004(7) 0.0072(7)
O3 0.0158(8) 0.0122(8) 0.0152(8) -0.0024(6) -0.0012(6) 0.0041(6)
O4 0.0226(9) 0.0148(9) 0.0157(9) -0.0008(7) 0.0027(7) 0.0049(7)
O5 0.0149(8) 0.0115(8) 0.0187(8) -0.0036(6) -0.0011(6) 0.0043(7)
O90A 0.048(3) 0.051(4) 0.083(6) 0.020(4) 0.011(3) 0.023(3)
O90B 0.077(6) 0.079(8) 0.133(14) 0.057(9) 0.012(6) 0.024(5)
N1 0.0154(9) 0.0096(9) 0.0191(10) -0.0024(8) 0.0050(8) 0.0017(8)
N2 0.0146(9) 0.0093(9) 0.0155(9) -0.0011(7) 0.0022(7) 0.0018(7)
N3 0.0118(9) 0.0091(9) 0.0164(10) -0.0022(7) 0.0014(7) 0.0007(7)
C1 0.0225(13) 0.0125(11) 0.0218(12) -0.0046(9) 0.0061(10) 0.0020(10)
C2 0.0239(13) 0.0140(12) 0.0252(13) -0.0007(10) 0.0112(10) 0.0058(10)
C3 0.0183(12) 0.0145(11) 0.0254(13) 0.0016(10) 0.0104(10) 0.0030(10)
C4 0.0169(12) 0.0116(11) 0.0210(12) -0.0019(9) 0.0056(9) 0.0014(9)
C5 0.0156(11) 0.0087(10) 0.0178(11) -0.0012(8) 0.0033(9) 0.0017(9)
C6 0.0127(10) 0.0103(10) 0.0168(11) 0.0009(9) 0.0038(8) 0.0016(9)
C7 0.0110(10) 0.0115(10) 0.0181(11) -0.0003(9) 0.0024(8) 0.0004(8)
C8 0.0119(10) 0.0070(10) 0.0149(11) -0.0006(8) -0.0001(8) 0.0010(8)
C9 0.0125(10) 0.0093(10) 0.0152(11) 0.0003(8) 0.0022(8) 0.0029(8)
C10 0.0110(10) 0.0098(10) 0.0164(11) 0.0004(8) 0.0015(8) 0.0034(8)
C11 0.0116(10) 0.0079(10) 0.0166(11) -0.0004(8) 0.0007(8) 0.0005(8)
C12 0.0142(11) 0.0135(11) 0.0202(12) -0.0063(9) 0.0019(9) 0.0005(9)
C13 0.0140(11) 0.0199(12) 0.0246(13) -0.0046(10) 0.0063(10) 0.0020(10)
C14 0.0126(11) 0.0153(12) 0.0227(12) -0.0012(10) 0.0012(9) -0.0029(9)
C15 0.0153(11) 0.0103(10) 0.0186(12) -0.0029(9) 0.0000(9) -0.0029(9)
C16 0.0134(11) 0.0115(11) 0.0236(12) 0.0007(9) -0.0009(9) 0.0001(9)
C17 0.0138(12) 0.0146(12) 0.0328(14) 0.0035(10) -0.0031(10) 0.0004(10)

loop_
_atom_type_symbol
_atom_type_description
_atom_type_scat_dispersion_real
_atom_type_scat_dispersion_imag
_atom_type_scat_source
C C 0.0033 0.0016 'International Tables Vol C Tables 4.2.6.8 and 6.1.1.4'
H H 0.0000 0.0000 'International Tables Vol C Tables 4.2.6.8 and 6.1.1.4'
N N 0.0061 0.0033 'International Tables Vol C Tables 4.2.6.8 and 6.1.1.4'
O O 0.0106 0.0060 'International Tables Vol C Tables 4.2.6.8 and 6.1.1.4'
F F 0.0171 0.0103 'International Tables Vol C Tables 4.2.6.8 and 6.1.1.4'
Cu Cu 0.3201 1.2651 'International Tables Vol C Tables 4.2.6.8 and 6.1.1.4'
Mo Mo -1.6832 0.6857 'International Tables Vol C Tables 4.2.6.8 and 6.1.1.4'
P P 0.1023 0.0942 'International Tables Vol C Tables 4.2.6.8 and 6.1.1.4'

loop_
_geom_angle_atom_site_label_1
_geom_angle_atom_site_label_2
_geom_angle_atom_site_label_3
_geom_angle
_geom_angle_site_symmetry_1
_geom_angle_site_symmetry_3
O1 Mo1 O2 102.83(9) . .
O1 Mo1 F2 98.69(9) . .
O2 Mo1 F2 95.39(8) . .
O1 Mo1 F1 96.21(9) . .
O2 Mo1 F1 94.56(8) . .
F2 Mo1 F1 159.76(7) . .
O1 Mo1 F3 90.83(8) . .
O2 Mo1 F3 166.19(8) . .
F2 Mo1 F3 84.35(7) . .
F1 Mo1 F3 81.81(6) . .
O1 Mo1 O3 170.78(8) . .
O2 Mo1 O3 86.33(8) . .
F2 Mo1 O3 81.31(7) . .
F1 Mo1 O3 81.79(6) . .
F3 Mo1 O3 79.98(6) . .
O5 Cu1 N2 163.22(8) . .
O5 Cu1 N3 92.86(8) . .
N2 Cu1 N3 79.99(8) . .
O5 Cu1 N1 106.92(8) . .
N2 Cu1 N1 79.48(8) . .
N3 Cu1 N1 159.47(8) . .
O5 Cu1 F3 90.80(6) . .
N2 Cu1 F3 105.53(7) . .
N3 Cu1 F3 102.77(7) . .
N1 Cu1 F3 82.81(7) . .
O5 Cu1 O90A 85.3(2) . .
N2 Cu1 O90A 81.0(2) . .
N3 Cu1 O90A 99.19(16) . .
N1 Cu1 O90A 77.55(14) . .
F3 Cu1 O90A 157.85(17) . .
O5 Cu1 O90B 66.6(3) . .
N2 Cu1 O90B 101.5(3) . .
N3 Cu1 O90B 110.1(2) . .
N1 Cu1 O90B 74.2(2) . .
F3 Cu1 O90B 140.4(3) . .
O90A Cu1 O90B 21.8(2) . .
O5 P1 O3 116.16(10) . .
O5 P1 O4 105.25(10) . .
O3 P1 O4 108.82(10) . .
O5 P1 C16 111.33(11) . .
O3 P1 C16 108.07(11) . .
O4 P1 C16 106.77(11) . .
O5 P1 H4' 124.2(18) . .
O3 P1 H4' 100.2(18) . .
O4 P1 H4' 19.3(17) . .
C16 P1 H4' 94.0(17) . .
Mo1 F3 Cu1 144.30(7) . .
P1 O3 Mo1 136.29(10) . .
P1 O4 H4' 109(5) . .
P1 O5 Cu1 136.32(11) . .
C1 N1 C5 118.2(2) . .
C1 N1 Cu1 127.67(17) . .
C5 N1 Cu1 114.02(16) . .
C10 N2 C6 121.2(2) . .
C10 N2 Cu1 119.10(16) . .
C6 N2 Cu1 119.63(16) . .
C15 N3 C11 118.5(2) . .
C15 N3 Cu1 127.78(16) . .
C11 N3 Cu1 113.72(15) . .
N1 C1 C2 122.6(2) . .
N1 C1 H1 118.7 . .
C2 C1 H1 118.7 . .
C3 C2 C1 119.1(2) . .
C3 C2 H2 120.4 . .
C1 C2 H2 120.4 . .
C2 C3 C4 119.0(2) . .
C2 C3 H3 120.5 . .
C4 C3 H3 120.5 . .
C5 C4 C3 118.7(2) . .
C5 C4 H4 120.7 . .
C3 C4 H4 120.7 . .
N1 C5 C4 122.4(2) . .
N1 C5 C6 113.8(2) . .
C4 C5 C6 123.8(2) . .
N2 C6 C7 120.7(2) . .
N2 C6 C5 113.0(2) . .
C7 C6 C5 126.3(2) . .
C6 C7 C8 119.1(2) . .
C6 C7 H7 120.4 . .
C8 C7 H7 120.4 . .
C9 C8 C7 118.6(2) . .
C9 C8 C8 120.5(3) . 2_676
C7 C8 C8 120.9(3) . 2_676
C10 C9 C8 118.8(2) . .
C10 C9 H9 120.6 . .
C8 C9 H9 120.6 . .
N2 C10 C9 121.4(2) . .
N2 C10 C11 113.1(2) . .
C9 C10 C11 125.5(2) . .
N3 C11 C12 122.5(2) . .
N3 C11 C10 114.1(2) . .
C12 C11 C10 123.4(2) . .
C11 C12 C13 118.7(2) . .
C11 C12 H12 120.6 . .
C13 C12 H12 120.6 . .
C12 C13 C14 119.0(2) . .
C12 C13 H13 120.5 . .
C14 C13 H13 120.5 . .
C15 C14 C13 118.9(2) . .
C15 C14 H14 120.6 . .
C13 C14 H14 120.6 . .
N3 C15 C14 122.4(2) . .
N3 C15 H15 118.8 . .
C14 C15 H15 118.8 . .
C17 C16 P1 115.22(17) . .
C17 C16 H16A 108.5 . .
P1 C16 H16A 108.5 . .
C17 C16 H16B 108.5 . .
P1 C16 H16B 108.5 . .
H16A C16 H16B 107.5 . .
C17 C17 C16 112.6(3) 2_455 .
C17 C17 H17A 109.1 2_455 .
C16 C17 H17A 109.1 . .
C17 C17 H17B 109.1 2_455 .
C16 C17 H17B 109.1 . .
H17A C17 H17B 107.8 . .

loop_
_geom_bond_atom_site_label_1
_geom_bond_atom_site_label_2
_geom_bond_distance
_geom_bond_site_symmetry_2
Mo1 O1 1.6857(19) .
Mo1 O2 1.7235(17) .
Mo1 F2 1.9003(15) .
Mo1 F1 1.9415(15) .
Mo1 F3 2.0309(14) .
Mo1 O3 2.2583(17) .
Cu1 O5 1.9251(17) .
Cu1 N2 1.932(2) .
Cu1 N3 2.038(2) .
Cu1 N1 2.059(2) .
Cu1 F3 2.1813(15) .
Cu1 O90A 2.533(6) .
Cu1 O90B 3.040(13) .
P1 O5 1.5019(17) .
P1 O3 1.5190(18) .
P1 O4 1.5768(19) .
P1 C16 1.791(2) .
P1 H4' 1.91(6) .
O4 H4' 0.67(6) .
N1 C1 1.339(3) .
N1 C5 1.357(3) .
N2 C10 1.328(3) .
N2 C6 1.338(3) .
N3 C15 1.338(3) .
N3 C11 1.356(3) .
C1 C2 1.384(4) .
C1 H1 0.9300 .
C2 C3 1.378(4) .
C2 H2 0.9300 .
C3 C4 1.394(3) .
C3 H3 0.9300 .
C4 C5 1.381(3) .
C4 H4 0.9300 .
C5 C6 1.483(3) .
C6 C7 1.387(3) .
C7 C8 1.404(3) .
C7 H7 0.9300 .
C8 C9 1.395(3) .
C8 C8 1.494(4) 2_676
C9 C10 1.388(3) .
C9 H9 0.9300 .
C10 C11 1.478(3) .
C11 C12 1.378(3) .
C12 C13 1.387(3) .
C12 H12 0.9300 .
C13 C14 1.393(3) .
C13 H13 0.9300 .
C14 C15 1.382(4) .
C14 H14 0.9300 .
C15 H15 0.9300 .
C16 C17 1.523(4) .
C16 H16A 0.9700 .
C16 H16B 0.9700 .
C17 C17 1.519(5) 2_455
C17 H17A 0.9700 .
C17 H17B 0.9700 .

loop_
_geom_torsion_atom_site_label_1
_geom_torsion_atom_site_label_2
_geom_torsion_atom_site_label_3
_geom_torsion_atom_site_label_4
_geom_torsion
_geom_torsion_site_symmetry_1
_geom_torsion_site_symmetry_4
O1 Mo1 F3 Cu1 -160.36(14) . .
O2 Mo1 F3 Cu1 11.4(4) . .
F2 Mo1 F3 Cu1 100.99(13) . .
F1 Mo1 F3 Cu1 -64.20(13) . .
O3 Mo1 F3 Cu1 18.84(12) . .
O5 Cu1 F3 Mo1 3.24(13) . .
N2 Cu1 F3 Mo1 179.35(13) . .
N3 Cu1 F3 Mo1 96.36(14) . .
N1 Cu1 F3 Mo1 -103.71(14) . .
O90A Cu1 F3 Mo1 -76.1(5) . .
O90B Cu1 F3 Mo1 -49.4(3) . .
O5 P1 O3 Mo1 37.00(18) . .
O4 P1 O3 Mo1 155.50(13) . .
C16 P1 O3 Mo1 -88.92(16) . .
O1 Mo1 O3 P1 -39.5(6) . .
O2 Mo1 O3 P1 133.72(16) . .
F2 Mo1 O3 P1 -130.25(15) . .
F1 Mo1 O3 P1 38.57(14) . .
F3 Mo1 O3 P1 -44.50(14) . .
O3 P1 O5 Cu1 15.3(2) . .
O4 P1 O5 Cu1 -105.09(16) . .
C16 P1 O5 Cu1 139.59(15) . .
N2 Cu1 O5 P1 164.2(2) . .
N3 Cu1 O5 P1 -131.72(16) . .
N1 Cu1 O5 P1 53.85(18) . .
F3 Cu1 O5 P1 -28.88(16) . .
O90A Cu1 O5 P1 129.3(2) . .
O90B Cu1 O5 P1 117.6(3) . .
O5 Cu1 N1 C1 -21.9(2) . .
N2 Cu1 N1 C1 174.1(2) . .
N3 Cu1 N1 C1 174.2(2) . .
F3 Cu1 N1 C1 66.8(2) . .
O90A Cu1 N1 C1 -102.9(3) . .
O90B Cu1 N1 C1 -80.7(4) . .
O5 Cu1 N1 C5 162.20(17) . .
N2 Cu1 N1 C5 -1.81(18) . .
N3 Cu1 N1 C5 -1.8(4) . .
F3 Cu1 N1 C5 -109.15(18) . .
O90A Cu1 N1 C5 81.2(3) . .
O90B Cu1 N1 C5 103.4(4) . .
O5 Cu1 N2 C10 66.2(4) . .
N3 Cu1 N2 C10 0.39(18) . .
N1 Cu1 N2 C10 -179.62(19) . .
F3 Cu1 N2 C10 -100.21(18) . .
O90A Cu1 N2 C10 101.5(2) . .
O90B Cu1 N2 C10 109.0(3) . .
O5 Cu1 N2 C6 -111.2(3) . .
N3 Cu1 N2 C6 -177.0(2) . .
N1 Cu1 N2 C6 2.96(18) . .
F3 Cu1 N2 C6 82.37(19) . .
O90A Cu1 N2 C6 -75.9(2) . .
O90B Cu1 N2 C6 -68.4(3) . .
O5 Cu1 N3 C15 14.3(2) . .
N2 Cu1 N3 C15 179.0(2) . .
N1 Cu1 N3 C15 178.9(2) . .
F3 Cu1 N3 C15 -77.2(2) . .
O90A Cu1 N3 C15 99.9(3) . .
O90B Cu1 N3 C15 80.4(4) . .
O5 Cu1 N3 C11 -164.81(17) . .
N2 Cu1 N3 C11 -0.10(17) . .
N1 Cu1 N3 C11 -0.1(3) . .
F3 Cu1 N3 C11 103.72(17) . .
O90A Cu1 N3 C11 -79.1(3) . .
O90B Cu1 N3 C11 -98.7(3) . .
C5 N1 C1 C2 -1.2(4) . .
Cu1 N1 C1 C2 -177.0(2) . .
N1 C1 C2 C3 -0.9(4) . .
C1 C2 C3 C4 2.1(4) . .
C2 C3 C4 C5 -1.2(4) . .
C1 N1 C5 C4 2.1(4) . .
Cu1 N1 C5 C4 178.5(2) . .
C1 N1 C5 C6 -175.8(2) . .
Cu1 N1 C5 C6 0.6(3) . .
C3 C4 C5 N1 -0.9(4) . .
C3 C4 C5 C6 176.8(2) . .
C10 N2 C6 C7 1.0(4) . .
Cu1 N2 C6 C7 178.35(18) . .
C10 N2 C6 C5 179.2(2) . .
Cu1 N2 C6 C5 -3.4(3) . .
N1 C5 C6 N2 1.7(3) . .
C4 C5 C6 N2 -176.2(2) . .
N1 C5 C6 C7 179.8(2) . .
C4 C5 C6 C7 1.9(4) . .
N2 C6 C7 C8 1.2(4) . .
C5 C6 C7 C8 -176.8(2) . .
C6 C7 C8 C9 -0.9(3) . .
C6 C7 C8 C8 179.4(3) . 2_676
C7 C8 C9 C10 -1.3(3) . .
C8 C8 C9 C10 178.3(3) 2_676 .
C6 N2 C10 C9 -3.4(4) . .
Cu1 N2 C10 C9 179.22(18) . .
C6 N2 C10 C11 176.8(2) . .
Cu1 N2 C10 C11 -0.6(3) . .
C8 C9 C10 N2 3.5(4) . .
C8 C9 C10 C11 -176.7(2) . .
C15 N3 C11 C12 -0.8(4) . .
Cu1 N3 C11 C12 178.4(2) . .
C15 N3 C11 C10 -179.4(2) . .
Cu1 N3 C11 C10 -0.2(3) . .
N2 C10 C11 N3 0.5(3) . .
C9 C10 C11 N3 -179.3(2) . .
N2 C10 C11 C12 -178.1(2) . .
C9 C10 C11 C12 2.1(4) . .
N3 C11 C12 C13 0.2(4) . .
C10 C11 C12 C13 178.6(2) . .
C11 C12 C13 C14 0.3(4) . .
C12 C13 C14 C15 -0.1(4) . .
C11 N3 C15 C14 1.0(4) . .
Cu1 N3 C15 C14 -178.04(19) . .
C13 C14 C15 N3 -0.6(4) . .
O5 P1 C16 C17 61.3(2) . .
O3 P1 C16 C17 -170.04(19) . .
O4 P1 C16 C17 -53.1(2) . .
P1 C16 C17 C17 174.5(3) . 2_455
